data_1513442
loop_
_publ_author_name
'Kapras, Vojt\<ech'
'Pohl, Radek'
'C\'isa\<rov\'a, Ivana'
'Jahn, Ullrich'

_publ_section_title
;
 Asymmetric Domino Aza-Michael Addition/[3 + 2] Cycloaddition Reactions as
 a Versatile Approach to \a,\b,\g-Triamino Acid Derivatives.
;
_journal_issue 4
_journal_name_full 'Organic letters'
_journal_page_first 1088
_journal_page_last 1091
_journal_paper_doi 10.1021/ol403660w
_journal_volume 16
_journal_year 2014
_chemical_absolute_configuration syn
_chemical_compound_source 'synthesized by the authors'
_chemical_formula_moiety 'C20 H29 N3 O2'
_chemical_formula_sum 'C20 H29 N3 O2'
_chemical_formula_weight 343.46
_chemical_name_systematic
; 
 ? 
;
_space_group_IT_number 19
_symmetry_cell_setting orthorhombic
_symmetry_space_group_name_Hall 'P 2ac 2ab'
_symmetry_space_group_name_H-M 'P 21 21 21'
_atom_sites_solution_hydrogens difmap
_atom_sites_solution_primary direct
_atom_sites_solution_secondary difmap
_audit_creation_method SHELXL-97
_cell_angle_alpha 90.00
_cell_angle_beta 90.00
_cell_angle_gamma 90.00
_cell_formula_units_Z 4
_cell_length_a 8.2352(2)
_cell_length_b 9.9440(2)
_cell_length_c 23.9419(6)
_cell_measurement_reflns_used 9907
_cell_measurement_temperature 150(2)
_cell_measurement_theta_max 27.51
_cell_measurement_theta_min 2.22
_cell_volume 1960.62(8)
_computing_cell_refinement 'Bruker SAINT'
_computing_data_collection 'Bruker APEX2'
_computing_data_reduction 'Bruker SAINT'
_computing_structure_refinement 'SHELXL-97 (Sheldrick, 2008)'
_computing_structure_solution 'SHELXS-97 (Sheldrick, 2008)'
_diffrn_ambient_temperature 150(2)
_diffrn_measured_fraction_theta_full 1.000
_diffrn_measured_fraction_theta_max 1.000
_diffrn_measurement_device_type 'Bruker APEX-II CCD'
_diffrn_measurement_method '\f and \w scans'
_diffrn_radiation_monochromator graphite
_diffrn_radiation_source 'fine-focus sealed tube'
_diffrn_radiation_type MoK\a
_diffrn_radiation_wavelength 0.71073
_diffrn_reflns_av_R_equivalents 0.0144
_diffrn_reflns_av_sigmaI/netI 0.0149
_diffrn_reflns_limit_h_max 10
_diffrn_reflns_limit_h_min -10
_diffrn_reflns_limit_k_max 9
_diffrn_reflns_limit_k_min -12
_diffrn_reflns_limit_l_max 30
_diffrn_reflns_limit_l_min -31
_diffrn_reflns_number 16201
_diffrn_reflns_theta_full 27.50
_diffrn_reflns_theta_max 27.50
_diffrn_reflns_theta_min 1.70
_diffrn_standards_number 0
_exptl_absorpt_coefficient_mu 0.076
_exptl_absorpt_correction_T_max 0.9668
_exptl_absorpt_correction_T_min 0.9608
_exptl_absorpt_correction_type multi-scan
_exptl_absorpt_process_details 'SADABS V2012/1 (Bruker AXS Inc.)'
_exptl_crystal_colour colourless
_exptl_crystal_density_diffrn 1.164
_exptl_crystal_density_method 'not measured'
_exptl_crystal_description prism
_exptl_crystal_F_000 744
_exptl_crystal_size_max 0.53
_exptl_crystal_size_mid 0.45
_exptl_crystal_size_min 0.45
_refine_diff_density_max 0.183
_refine_diff_density_min -0.178
_refine_diff_density_rms 0.036
_refine_ls_abs_structure_details 'Flack H D (1983), Acta Cryst. A39, 876-881'
_refine_ls_abs_structure_Flack -0.2(8)
_refine_ls_extinction_method none
_refine_ls_goodness_of_fit_ref 1.021
_refine_ls_hydrogen_treatment constr
_refine_ls_matrix_type full
_refine_ls_number_parameters 232
_refine_ls_number_reflns 4493
_refine_ls_number_restraints 0
_refine_ls_restrained_S_all 1.021
_refine_ls_R_factor_all 0.0320
_refine_ls_R_factor_gt 0.0304
_refine_ls_shift/su_max 0.001
_refine_ls_shift/su_mean 0.000
_refine_ls_structure_factor_coef Fsqd
_refine_ls_weighting_details 'calc w=1/[\s^2^(Fo^2^)+(0.0514P)^2^+0.2001P] where P=(Fo^2^+2Fc^2^)/3'
_refine_ls_weighting_scheme calc
_refine_ls_wR_factor_gt 0.0783
_refine_ls_wR_factor_ref 0.0797
_reflns_number_gt 4310
_reflns_number_total 4493
_reflns_threshold_expression I>2\s(I)
_cod_data_source_file ol403660w_si_002.cif
_cod_data_source_block vk_711_iii_jahn_uochb
_cod_database_code 1513442

loop_
_symmetry_equiv_pos_as_xyz
'x, y, z'
'x+1/2, -y+1/2, -z'
'-x, y+1/2, -z+1/2'
'-x+1/2, -y, z+1/2'

loop_
_atom_site_label
_atom_site_type_symbol
_atom_site_fract_x
_atom_site_fract_y
_atom_site_fract_z
_atom_site_U_iso_or_equiv
_atom_site_adp_type
_atom_site_occupancy
_atom_site_symmetry_multiplicity
_atom_site_calc_flag
_atom_site_refinement_flags
C1 C 0.76695(12) 0.28805(10) 0.87489(4) 0.01858(19) Uani 1 1 d .
N1 N 0.83123(12) 0.36738(9) 0.92312(4) 0.02445(19) Uani 1 1 d .
N2 N 0.80004(12) 0.31459(10) 0.96877(4) 0.0280(2) Uani 1 1 d .
C2 C 0.70377(14) 0.19004(12) 0.96341(4) 0.0281(2) Uani 1 1 d .
H2A H 0.6004 0.1987 0.9842 0.034 Uiso 1 1 calc R
H2B H 0.7649 0.1128 0.9789 0.034 Uiso 1 1 calc R
C4 C 0.76165(12) 0.04509(10) 0.87858(4) 0.0219(2) Uani 1 1 d .
H4A H 0.7547 -0.0314 0.9050 0.026 Uiso 1 1 calc R
H4B H 0.7188 0.0167 0.8418 0.026 Uiso 1 1 calc R
C3 C 0.66985(12) 0.16796(10) 0.90087(4) 0.0206(2) Uani 1 1 d .
C5 C 0.91103(12) 0.22180(9) 0.84358(4) 0.01896(19) Uani 1 1 d .
H5 H 0.8776 0.2026 0.8042 0.023 Uiso 1 1 calc R
N3 N 0.92758(11) 0.09419(8) 0.87384(4) 0.01882(17) Uani 1 1 d .
C6 C 0.48847(13) 0.16337(13) 0.88819(5) 0.0310(3) Uani 1 1 d .
H6A H 0.4393 0.0869 0.9077 0.047 Uiso 1 1 calc R
H6B H 0.4722 0.1533 0.8479 0.047 Uiso 1 1 calc R
H6C H 0.4374 0.2470 0.9009 0.047 Uiso 1 1 calc R
C7 C 0.67022(12) 0.37774(9) 0.83519(4) 0.0204(2) Uani 1 1 d .
O1 O 0.63964(10) 0.34358(8) 0.78808(3) 0.02875(18) Uani 1 1 d .
O2 O 0.62483(9) 0.49234(7) 0.85915(3) 0.02322(16) Uani 1 1 d .
C8 C 1.06591(13) 0.30497(11) 0.84298(5) 0.0276(2) Uani 1 1 d .
H8A H 1.1440 0.2646 0.8170 0.041 Uiso 1 1 calc R
H8B H 1.1127 0.3071 0.8806 0.041 Uiso 1 1 calc R
H8C H 1.0409 0.3968 0.8309 0.041 Uiso 1 1 calc R
C9 C 1.04814(12) -0.00160(10) 0.85178(4) 0.0218(2) Uani 1 1 d .
H9 H 1.1522 0.0493 0.8479 0.026 Uiso 1 1 calc R
C10 C 1.00807(16) -0.05734(13) 0.79382(5) 0.0320(3) Uani 1 1 d .
H10A H 0.9934 0.0173 0.7676 0.048 Uiso 1 1 calc R
H10B H 0.9078 -0.1103 0.7958 0.048 Uiso 1 1 calc R
H10C H 1.0973 -0.1148 0.7810 0.048 Uiso 1 1 calc R
C16 C 1.14481(14) -0.06762(11) 0.94675(5) 0.0269(2) Uani 1 1 d .
H16 H 1.1702 0.0246 0.9523 0.032 Uiso 1 1 calc R
C12 C 1.04037(15) -0.24405(11) 0.88922(5) 0.0298(2) Uani 1 1 d .
H12 H 0.9951 -0.2742 0.8549 0.036 Uiso 1 1 calc R
C11 C 1.07733(13) -0.10845(10) 0.89617(4) 0.0213(2) Uani 1 1 d .
C15 C 1.17554(17) -0.15905(13) 0.98902(5) 0.0359(3) Uani 1 1 d .
H15 H 1.2229 -0.1297 1.0231 0.043 Uiso 1 1 calc R
C13 C 1.06906(18) -0.33575(12) 0.93195(6) 0.0379(3) Uani 1 1 d .
H13 H 1.0417 -0.4278 0.9270 0.046 Uiso 1 1 calc R
C14 C 1.13713(18) -0.29328(13) 0.98149(6) 0.0397(3) Uani 1 1 d .
H14 H 1.1577 -0.3562 1.0105 0.048 Uiso 1 1 calc R
C17 C 0.53855(13) 0.59755(10) 0.82612(5) 0.0245(2) Uani 1 1 d .
C18 C 0.52097(18) 0.71088(12) 0.86815(6) 0.0381(3) Uani 1 1 d .
H18A H 0.6287 0.7384 0.8813 0.057 Uiso 1 1 calc R
H18B H 0.4560 0.6799 0.8999 0.057 Uiso 1 1 calc R
H18C H 0.4669 0.7875 0.8504 0.057 Uiso 1 1 calc R
C19 C 0.37333(14) 0.54646(13) 0.80778(6) 0.0345(3) Uani 1 1 d .
H19A H 0.3142 0.5118 0.8403 0.052 Uiso 1 1 calc R
H19B H 0.3874 0.4743 0.7803 0.052 Uiso 1 1 calc R
H19C H 0.3116 0.6203 0.7909 0.052 Uiso 1 1 calc R
C20 C 0.64440(15) 0.64039(12) 0.77753(5) 0.0346(3) Uani 1 1 d .
H20A H 0.6513 0.5669 0.7504 0.052 Uiso 1 1 calc R
H20B H 0.7534 0.6622 0.7912 0.052 Uiso 1 1 calc R
H20C H 0.5969 0.7198 0.7596 0.052 Uiso 1 1 calc R

loop_
_atom_site_aniso_label
_atom_site_aniso_U_11
_atom_site_aniso_U_22
_atom_site_aniso_U_33
_atom_site_aniso_U_23
_atom_site_aniso_U_13
_atom_site_aniso_U_12
C1 0.0198(4) 0.0178(4) 0.0181(4) -0.0003(3) -0.0021(4) -0.0021(4)
N1 0.0266(4) 0.0220(4) 0.0247(4) -0.0050(3) -0.0072(4) 0.0042(4)
N2 0.0319(5) 0.0301(5) 0.0221(4) -0.0053(4) -0.0043(4) 0.0094(4)
C2 0.0306(6) 0.0342(6) 0.0196(5) 0.0020(4) 0.0037(4) 0.0033(5)
C4 0.0214(5) 0.0188(4) 0.0256(5) 0.0004(4) 0.0027(4) -0.0047(4)
C3 0.0187(4) 0.0226(4) 0.0204(5) 0.0024(4) 0.0021(4) -0.0015(4)
C5 0.0194(4) 0.0188(4) 0.0187(4) 0.0015(3) 0.0004(4) -0.0020(4)
N3 0.0190(4) 0.0165(4) 0.0209(4) 0.0011(3) 0.0022(3) -0.0010(3)
C6 0.0186(5) 0.0387(6) 0.0358(6) 0.0056(5) 0.0011(4) -0.0036(5)
C7 0.0187(4) 0.0189(4) 0.0236(5) 0.0014(4) -0.0015(4) -0.0019(4)
O1 0.0338(4) 0.0289(4) 0.0235(4) -0.0026(3) -0.0091(3) 0.0038(3)
O2 0.0276(4) 0.0192(3) 0.0229(3) 0.0020(3) -0.0033(3) 0.0034(3)
C8 0.0219(5) 0.0241(5) 0.0369(6) 0.0055(4) 0.0027(5) -0.0056(4)
C9 0.0216(5) 0.0215(4) 0.0224(5) -0.0017(4) 0.0039(4) 0.0013(4)
C10 0.0409(6) 0.0333(6) 0.0218(5) -0.0052(4) 0.0010(5) 0.0070(5)
C16 0.0304(6) 0.0232(5) 0.0272(5) -0.0011(4) -0.0006(5) -0.0030(4)
C12 0.0323(6) 0.0225(5) 0.0345(6) -0.0054(4) -0.0027(5) 0.0002(4)
C11 0.0186(4) 0.0208(5) 0.0246(5) -0.0017(4) 0.0018(4) 0.0017(4)
C15 0.0421(7) 0.0381(6) 0.0274(6) 0.0021(5) -0.0073(5) 0.0006(6)
C13 0.0463(7) 0.0190(5) 0.0484(7) 0.0017(5) 0.0031(6) 0.0004(5)
C14 0.0506(8) 0.0313(6) 0.0371(6) 0.0109(5) -0.0011(6) 0.0075(6)
C17 0.0230(5) 0.0199(5) 0.0306(5) 0.0043(4) -0.0058(4) 0.0014(4)
C18 0.0444(7) 0.0236(5) 0.0464(7) -0.0031(5) -0.0084(6) 0.0063(5)
C19 0.0239(5) 0.0315(6) 0.0481(7) 0.0017(5) -0.0083(5) -0.0012(5)
C20 0.0316(6) 0.0338(6) 0.0384(6) 0.0155(5) -0.0037(5) -0.0004(5)

loop_
_atom_type_symbol
_atom_type_description
_atom_type_scat_dispersion_real
_atom_type_scat_dispersion_imag
_atom_type_scat_source
C C 0.0033 0.0016 'International Tables Vol C Tables 4.2.6.8 and 6.1.1.4'
H H 0.0000 0.0000 'International Tables Vol C Tables 4.2.6.8 and 6.1.1.4'
N N 0.0061 0.0033 'International Tables Vol C Tables 4.2.6.8 and 6.1.1.4'
O O 0.0106 0.0060 'International Tables Vol C Tables 4.2.6.8 and 6.1.1.4'

loop_
_geom_angle_atom_site_label_1
_geom_angle_atom_site_label_2
_geom_angle_atom_site_label_3
_geom_angle
N1 C1 C7 110.92(8)
N1 C1 C5 109.07(8)
C7 C1 C5 110.26(8)
N1 C1 C3 106.04(8)
C7 C1 C3 115.22(8)
C5 C1 C3 105.00(8)
N2 N1 C1 112.59(9)
N1 N2 C2 112.96(9)
N2 C2 C3 107.57(9)
N2 C2 H2A 110.2
C3 C2 H2A 110.2
N2 C2 H2B 110.2
C3 C2 H2B 110.2
H2A C2 H2B 108.5
N3 C4 C3 102.87(8)
N3 C4 H4A 111.2
C3 C4 H4A 111.2
N3 C4 H4B 111.2
C3 C4 H4B 111.2
H4A C4 H4B 109.1
C6 C3 C4 112.95(9)
C6 C3 C2 112.07(9)
C4 C3 C2 111.29(9)
C6 C3 C1 116.35(9)
C4 C3 C1 102.57(8)
C2 C3 C1 100.66(8)
N3 C5 C8 113.40(8)
N3 C5 C1 101.53(7)
C8 C5 C1 114.55(8)
N3 C5 H5 109.0
C8 C5 H5 109.0
C1 C5 H5 109.0
C4 N3 C5 103.97(8)
C4 N3 C9 116.33(8)
C5 N3 C9 116.40(8)
C3 C6 H6A 109.5
C3 C6 H6B 109.5
H6A C6 H6B 109.5
C3 C6 H6C 109.5
H6A C6 H6C 109.5
H6B C6 H6C 109.5
O1 C7 O2 125.94(10)
O1 C7 C1 121.81(9)
O2 C7 C1 112.25(8)
C7 O2 C17 120.43(8)
C5 C8 H8A 109.5
C5 C8 H8B 109.5
H8A C8 H8B 109.5
C5 C8 H8C 109.5
H8A C8 H8C 109.5
H8B C8 H8C 109.5
N3 C9 C11 107.90(8)
N3 C9 C10 114.44(9)
C11 C9 C10 114.49(9)
N3 C9 H9 106.5
C11 C9 H9 106.5
C10 C9 H9 106.5
C9 C10 H10A 109.5
C9 C10 H10B 109.5
H10A C10 H10B 109.5
C9 C10 H10C 109.5
H10A C10 H10C 109.5
H10B C10 H10C 109.5
C15 C16 C11 121.15(10)
C15 C16 H16 119.4
C11 C16 H16 119.4
C13 C12 C11 120.66(11)
C13 C12 H12 119.7
C11 C12 H12 119.7
C12 C11 C16 118.26(10)
C12 C11 C9 123.92(10)
C16 C11 C9 117.82(9)
C14 C15 C16 119.79(12)
C14 C15 H15 120.1
C16 C15 H15 120.1
C14 C13 C12 120.08(11)
C14 C13 H13 120.0
C12 C13 H13 120.0
C13 C14 C15 120.05(12)
C13 C14 H14 120.0
C15 C14 H14 120.0
O2 C17 C20 109.28(9)
O2 C17 C19 110.23(9)
C20 C17 C19 112.82(10)
O2 C17 C18 102.41(9)
C20 C17 C18 110.81(10)
C19 C17 C18 110.80(10)
C17 C18 H18A 109.5
C17 C18 H18B 109.5
H18A C18 H18B 109.5
C17 C18 H18C 109.5
H18A C18 H18C 109.5
H18B C18 H18C 109.5
C17 C19 H19A 109.5
C17 C19 H19B 109.5
H19A C19 H19B 109.5
C17 C19 H19C 109.5
H19A C19 H19C 109.5
H19B C19 H19C 109.5
C17 C20 H20A 109.5
C17 C20 H20B 109.5
H20A C20 H20B 109.5
C17 C20 H20C 109.5
H20A C20 H20C 109.5
H20B C20 H20C 109.5

loop_
_geom_bond_atom_site_label_1
_geom_bond_atom_site_label_2
_geom_bond_distance
C1 N1 1.4953(12)
C1 C7 1.5276(14)
C1 C5 1.5504(14)
C1 C3 1.5660(13)
N1 N2 1.2392(13)
N2 C2 1.4762(16)
C2 C3 1.5387(14)
C2 H2A 0.9900
C2 H2B 0.9900
C4 N3 1.4555(13)
C4 C3 1.5328(14)
C4 H4A 0.9900
C4 H4B 0.9900
C3 C6 1.5250(14)
C5 N3 1.4675(12)
C5 C8 1.5202(14)
C5 H5 1.0000
N3 C9 1.4737(13)
C6 H6A 0.9800
C6 H6B 0.9800
C6 H6C 0.9800
C7 O1 1.2046(13)
C7 O2 1.3294(12)
O2 C17 1.4915(12)
C8 H8A 0.9800
C8 H8B 0.9800
C8 H8C 0.9800
C9 C11 1.5220(14)
C9 C10 1.5303(15)
C9 H9 1.0000
C10 H10A 0.9800
C10 H10B 0.9800
C10 H10C 0.9800
C16 C15 1.3837(16)
C16 C11 1.3928(15)
C16 H16 0.9500
C12 C13 1.3907(17)
C12 C11 1.3923(15)
C12 H12 0.9500
C15 C14 1.3836(19)
C15 H15 0.9500
C13 C14 1.378(2)
C13 H13 0.9500
C14 H14 0.9500
C17 C20 1.5148(17)
C17 C19 1.5174(15)
C17 C18 1.5177(16)
C18 H18A 0.9800
C18 H18B 0.9800
C18 H18C 0.9800
C19 H19A 0.9800
C19 H19B 0.9800
C19 H19C 0.9800
C20 H20A 0.9800
C20 H20B 0.9800
C20 H20C 0.9800
